data_7113521
loop_
_publ_author_name
'Leung, Wing-Por'
'So, Cheuk-Wai'
'Wang, Jin-Zhi'
'Mak, Thomas C. W.'

_publ_section_title
;
 A novel synthesis of metallogermacyclopropane and molybdenum
 bis(iminophosphorano)carbene complexes from bisgermavinylidene
;
_journal_coden_ASTM CHCOFS
_journal_issue 2
_journal_name_full
;
 Chemical Communications (Cambridge, United Kingdom)
;
_journal_page_first 248
_journal_page_last 249
_journal_paper_doi 10.1039/b210598e
_journal_year 2003
_chemical_formula_sum 'C42 H59 Mo N2 O5 P2 Si2'
_chemical_formula_weight 885.97
_space_group_IT_number 2
_symmetry_cell_setting triclinic
_symmetry_space_group_name_Hall '-P 1'
_symmetry_space_group_name_H-M 'P -1'
_atom_sites_solution_hydrogens geom
_atom_sites_solution_primary direct
_atom_sites_solution_secondary difmap
_audit_creation_method SHELXL-97
_cell_angle_alpha 98.922(2)
_cell_angle_beta 95.369(2)
_cell_angle_gamma 110.193(2)
_cell_formula_units_Z 2
_cell_length_a 11.1278(11)
_cell_length_b 14.2454(13)
_cell_length_c 16.2005(15)
_cell_measurement_temperature 293(2)
_cell_volume 2350.9(4)
_computing_structure_refinement 'SHELXL-97 (Sheldrick, 1997)'
_computing_structure_solution 'SHELXS-97 (Sheldrick, 1990)'
_diffrn_ambient_temperature 293(2)
_diffrn_measured_fraction_theta_full 0.974
_diffrn_measured_fraction_theta_max 0.974
_diffrn_radiation_monochromator graphite
_diffrn_radiation_source 'fine-focus sealed tube'
_diffrn_radiation_type MoK\a
_diffrn_radiation_wavelength 0.71073
_diffrn_reflns_av_R_equivalents 0.0158
_diffrn_reflns_av_sigmaI/netI 0.0292
_diffrn_reflns_limit_h_max 14
_diffrn_reflns_limit_h_min -14
_diffrn_reflns_limit_k_max 18
_diffrn_reflns_limit_k_min -12
_diffrn_reflns_limit_l_max 20
_diffrn_reflns_limit_l_min -21
_diffrn_reflns_number 15832
_diffrn_reflns_theta_full 28.03
_diffrn_reflns_theta_max 28.03
_diffrn_reflns_theta_min 1.55
_exptl_absorpt_coefficient_mu 0.439
_exptl_absorpt_correction_T_max 0.7634
_exptl_absorpt_correction_T_min 0.5588
_exptl_absorpt_correction_type SADABS
_exptl_crystal_density_diffrn 1.252
_exptl_crystal_density_method 'not measured'
_exptl_crystal_description needle
_exptl_crystal_F_000 930
_exptl_crystal_size_max 1.50
_exptl_crystal_size_mid 0.72
_exptl_crystal_size_min 0.65
_refine_diff_density_max 3.783
_refine_diff_density_min -0.340
_refine_diff_density_rms 0.073
_refine_ls_extinction_method none
_refine_ls_goodness_of_fit_ref 1.037
_refine_ls_hydrogen_treatment mixed
_refine_ls_matrix_type full
_refine_ls_number_parameters 487
_refine_ls_number_reflns 11098
_refine_ls_number_restraints 0
_refine_ls_restrained_S_all 1.037
_refine_ls_R_factor_all 0.0499
_refine_ls_R_factor_gt 0.0429
_refine_ls_shift/su_max 0.001
_refine_ls_shift/su_mean 0.000
_refine_ls_structure_factor_coef Fsqd
_refine_ls_weighting_details 'calc w=1/[\s^2^(Fo^2^)+(0.0772P)^2^+1.3708P] where P=(Fo^2^+2Fc^2^)/3'
_refine_ls_weighting_scheme calc
_refine_ls_wR_factor_gt 0.1219
_refine_ls_wR_factor_ref 0.1282
_reflns_number_gt 9410
_reflns_number_total 11098
_reflns_threshold_expression >2sigma(I)
_cod_duplicate_entry 7103937
_cod_data_source_file b210598e.txt
_cod_data_source_block scw178
_cod_depositor_comments
;
The following automatic conversions were performed:

'_symmetry_cell_setting' value 'Triclinic' changed to 'triclinic'
according to
/usr/data/users/saulius/automatic-downloads/retrospective/RSC/lib/dictionaries/cif_core.dic
dictionary named 'cif_core.dic' version 2.4.2 from 2011-04-26.

Automatic conversion script
Id: cif_fix_values 2281 2013-09-26 08:29:07Z andrius 
;
_cod_original_sg_symbol_H-M p-1
_cod_database_code 7113521

loop_
_symmetry_equiv_pos_as_xyz
'x, y, z'
'-x, -y, -z'

loop_
_atom_site_label
_atom_site_type_symbol
_atom_site_fract_x
_atom_site_fract_y
_atom_site_fract_z
_atom_site_U_iso_or_equiv
_atom_site_adp_type
_atom_site_occupancy
_atom_site_symmetry_multiplicity
_atom_site_calc_flag
_atom_site_refinement_flags
Mo1 Mo 0.241860(18) 0.312975(14) 0.282715(12) 0.03131(7) Uani 1 1 d .
Si1 Si 0.12002(8) 0.03739(6) 0.22077(6) 0.04780(19) Uani 1 1 d .
Si2 Si 0.24154(8) 0.37143(6) 0.07373(5) 0.04578(17) Uani 1 1 d .
P1 P -0.02871(6) 0.17684(4) 0.26861(4) 0.03172(13) Uani 1 1 d .
P2 P 0.04410(6) 0.36743(4) 0.19379(4) 0.03373(13) Uani 1 1 d .
N1 N 0.0843(2) 0.14538(15) 0.23636(13) 0.0350(4) Uani 1 1 d .
N2 N 0.1538(2) 0.33851(16) 0.15334(13) 0.0367(4) Uani 1 1 d .
O1 O 0.3465(2) 0.30689(18) 0.46473(13) 0.0571(5) Uani 1 1 d .
O2 O 0.4987(2) 0.2930(2) 0.23970(18) 0.0763(8) Uani 1 1 d .
O3 O 0.4254(2) 0.53083(16) 0.36836(15) 0.0614(6) Uani 1 1 d .
O4 O 0.3712(3) 0.6733(2) 0.51137(17) 0.0696(6) Uani 1 1 d .
O5 O 0.5793(2) 0.74328(19) 0.35927(17) 0.0679(6) Uani 1 1 d .
C1 C 0.3010(2) 0.30242(19) 0.39392(17) 0.0389(5) Uani 1 1 d .
C2 C 0.4009(3) 0.2975(2) 0.25348(18) 0.0451(6) Uani 1 1 d .
C3 C 0.3513(3) 0.4501(2) 0.33097(17) 0.0405(5) Uani 1 1 d .
C4 C 0.0230(2) 0.30970(17) 0.28185(15) 0.0328(4) Uani 1 1 d .
H4A H 0.0047 0.3469 0.3322 0.039 Uiso 1 1 calc R
C5 C 0.1647(7) 0.0164(4) 0.1151(4) 0.124(3) Uani 1 1 d .
H5A H 0.2338 0.0764 0.1087 0.186 Uiso 1 1 calc R
H5B H 0.0908 0.0024 0.0729 0.186 Uiso 1 1 calc R
H5C H 0.1927 -0.0406 0.1085 0.186 Uiso 1 1 calc R
C6 C 0.2609(4) 0.0501(3) 0.2995(4) 0.0911(15) Uani 1 1 d .
H6A H 0.3332 0.1101 0.2972 0.137 Uiso 1 1 calc R
H6B H 0.2840 -0.0089 0.2867 0.137 Uiso 1 1 calc R
H6C H 0.2379 0.0556 0.3553 0.137 Uiso 1 1 calc R
C7 C -0.0151(4) -0.0821(2) 0.2305(3) 0.0750(11) Uani 1 1 d .
H7A H -0.0904 -0.0927 0.1908 0.113 Uiso 1 1 calc R
H7B H -0.0353 -0.0750 0.2869 0.113 Uiso 1 1 calc R
H7C H 0.0117 -0.1394 0.2187 0.113 Uiso 1 1 calc R
C8 C 0.1502(5) 0.3987(4) -0.0172(3) 0.0889(14) Uani 1 1 d .
H8A H 0.1236 0.4544 0.0028 0.133 Uiso 1 1 calc R
H8B H 0.0751 0.3391 -0.0419 0.133 Uiso 1 1 calc R
H8C H 0.2053 0.4166 -0.0590 0.133 Uiso 1 1 calc R
C9 C 0.2887(5) 0.2633(3) 0.0290(3) 0.0810(12) Uani 1 1 d .
H9A H 0.3360 0.2464 0.0733 0.121 Uiso 1 1 calc R
H9B H 0.3422 0.2825 -0.0133 0.121 Uiso 1 1 calc R
H9C H 0.2121 0.2051 0.0039 0.121 Uiso 1 1 calc R
C10 C 0.3914(4) 0.4856(3) 0.1139(3) 0.0859(13) Uani 1 1 d .
H10A H 0.4402 0.4739 0.1607 0.129 Uiso 1 1 calc R
H10B H 0.3687 0.5438 0.1321 0.129 Uiso 1 1 calc R
H10C H 0.4429 0.4980 0.0695 0.129 Uiso 1 1 calc R
C11 C 0.3252(5) 0.5819(5) 0.5501(4) 0.1017(16) Uani 1 1 d .
H11A H 0.3338 0.5247 0.5133 0.122 Uiso 1 1 calc R
H11B H 0.3811 0.5947 0.6035 0.122 Uiso 1 1 calc R
C12 C 0.1941(7) 0.5537(7) 0.5649(5) 0.162(3) Uani 1 1 d .
H12A H 0.1718 0.4944 0.5900 0.243 Uiso 1 1 calc R
H12B H 0.1375 0.5388 0.5122 0.243 Uiso 1 1 calc R
H12C H 0.1849 0.6090 0.6025 0.243 Uiso 1 1 calc R
C13 C 0.3823(6) 0.7667(4) 0.5630(3) 0.0991(16) Uani 1 1 d .
H13A H 0.4337 0.7761 0.6175 0.119 Uiso 1 1 calc R
H13B H 0.2969 0.7652 0.5724 0.119 Uiso 1 1 calc R
C14 C 0.4441(7) 0.8516(4) 0.5219(4) 0.1122(18) Uani 1 1 d .
H14A H 0.4510 0.9146 0.5570 0.168 Uiso 1 1 calc R
H14B H 0.3926 0.8424 0.4682 0.168 Uiso 1 1 calc R
H14C H 0.5291 0.8535 0.5134 0.168 Uiso 1 1 calc R
C15 C 0.7033(5) 0.7501(4) 0.3381(4) 0.0981(15) Uani 1 1 d .
H15A H 0.7289 0.8011 0.3033 0.118 Uiso 1 1 calc R
H15B H 0.7655 0.7748 0.3900 0.118 Uiso 1 1 calc R
C16 C 0.7126(7) 0.6590(6) 0.2951(6) 0.172(4) Uani 1 1 d .
H16A H 0.8000 0.6722 0.2850 0.258 Uiso 1 1 calc R
H16B H 0.6549 0.6353 0.2420 0.258 Uiso 1 1 calc R
H16C H 0.6892 0.6079 0.3290 0.258 Uiso 1 1 calc R
C17 C 0.4850(5) 0.7389(4) 0.2907(3) 0.0953(15) Uani 1 1 d .
H17A H 0.3994 0.7124 0.3064 0.114 Uiso 1 1 calc R
H17B H 0.4878 0.6913 0.2418 0.114 Uiso 1 1 calc R
C18 C 0.5034(8) 0.8365(6) 0.2668(6) 0.177(4) Uani 1 1 d .
H18A H 0.4369 0.8276 0.2208 0.265 Uiso 1 1 calc R
H18B H 0.5868 0.8626 0.2495 0.265 Uiso 1 1 calc R
H18C H 0.4986 0.8839 0.3143 0.265 Uiso 1 1 calc R
C21 C -0.0655(3) 0.1476(2) 0.37125(17) 0.0426(5) Uani 1 1 d .
C22 C 0.0029(3) 0.2156(3) 0.44591(19) 0.0553(7) Uani 1 1 d .
H22A H 0.0638 0.2790 0.4441 0.066 Uiso 1 1 calc R
C23 C -0.0202(4) 0.1882(4) 0.5233(2) 0.0797(12) Uani 1 1 d .
H23A H 0.0246 0.2342 0.5731 0.096 Uiso 1 1 calc R
C24 C -0.1076(5) 0.0949(4) 0.5274(3) 0.0883(14) Uani 1 1 d .
H24A H -0.1201 0.0768 0.5796 0.106 Uiso 1 1 calc R
C25 C -0.1772(5) 0.0278(3) 0.4537(3) 0.0880(14) Uani 1 1 d .
H25A H -0.2380 -0.0354 0.4561 0.106 Uiso 1 1 calc R
C26 C -0.1568(4) 0.0543(3) 0.3762(2) 0.0671(9) Uani 1 1 d .
H26A H -0.2049 0.0090 0.3268 0.081 Uiso 1 1 calc R
C31 C -0.1856(2) 0.11030(18) 0.20152(16) 0.0373(5) Uani 1 1 d .
C32 C -0.2057(3) 0.0355(2) 0.13138(17) 0.0453(6) Uani 1 1 d .
H32A H -0.1364 0.0185 0.1154 0.054 Uiso 1 1 calc R
C33 C -0.3289(3) -0.0151(2) 0.0841(2) 0.0560(7) Uani 1 1 d .
H33A H -0.3421 -0.0665 0.0374 0.067 Uiso 1 1 calc R
C34 C -0.4309(3) 0.0107(3) 0.1062(2) 0.0582(8) Uani 1 1 d .
H34A H -0.5136 -0.0244 0.0754 0.070 Uiso 1 1 calc R
C35 C -0.4109(3) 0.0885(3) 0.1739(2) 0.0643(9) Uani 1 1 d .
H35A H -0.4794 0.1078 0.1877 0.077 Uiso 1 1 calc R
C36 C -0.2895(3) 0.1378(3) 0.2212(2) 0.0553(7) Uani 1 1 d .
H36A H -0.2766 0.1903 0.2670 0.066 Uiso 1 1 calc R
C41 C -0.1052(3) 0.3318(2) 0.11940(17) 0.0408(5) Uani 1 1 d .
C42 C -0.1316(3) 0.2578(2) 0.04781(19) 0.0505(6) Uani 1 1 d .
H42A H -0.0710 0.2283 0.0356 0.061 Uiso 1 1 calc R
C43 C -0.2490(3) 0.2266(3) -0.0067(2) 0.0638(9) Uani 1 1 d .
H43A H -0.2655 0.1775 -0.0557 0.077 Uiso 1 1 calc R
C44 C -0.3398(3) 0.2679(3) 0.0117(2) 0.0680(9) Uani 1 1 d .
H44A H -0.4181 0.2467 -0.0246 0.082 Uiso 1 1 calc R
C45 C -0.3151(3) 0.3406(3) 0.0838(3) 0.0708(10) Uani 1 1 d .
H45A H -0.3774 0.3680 0.0965 0.085 Uiso 1 1 calc R
C46 C -0.1980(3) 0.3734(3) 0.1379(2) 0.0595(8) Uani 1 1 d .
H46A H -0.1815 0.4232 0.1865 0.071 Uiso 1 1 calc R
C51 C 0.0817(3) 0.50320(19) 0.23285(17) 0.0419(5) Uani 1 1 d .
C52 C 0.0849(4) 0.5662(2) 0.1750(2) 0.0647(9) Uani 1 1 d .
H52A H 0.0672 0.5384 0.1173 0.078 Uiso 1 1 calc R
C53 C 0.1141(5) 0.6699(3) 0.2020(3) 0.0770(11) Uani 1 1 d .
H53A H 0.1170 0.7113 0.1626 0.092 Uiso 1 1 calc R
C54 C 0.1387(4) 0.7113(2) 0.2865(3) 0.0704(10) Uani 1 1 d .
H54A H 0.1552 0.7804 0.3045 0.084 Uiso 1 1 calc R
C55 C 0.1392(4) 0.6509(3) 0.3448(2) 0.0694(10) Uani 1 1 d .
H55A H 0.1576 0.6792 0.4024 0.083 Uiso 1 1 calc R
C56 C 0.1123(4) 0.5478(2) 0.3176(2) 0.0566(8) Uani 1 1 d .
H56A H 0.1148 0.5077 0.3574 0.068 Uiso 1 1 calc R

loop_
_atom_site_aniso_label
_atom_site_aniso_U_11
_atom_site_aniso_U_22
_atom_site_aniso_U_33
_atom_site_aniso_U_23
_atom_site_aniso_U_13
_atom_site_aniso_U_12
Mo1 0.03017(11) 0.03247(11) 0.02970(11) 0.00442(7) 0.00045(7) 0.01134(8)
Si1 0.0536(4) 0.0388(4) 0.0604(5) 0.0137(3) 0.0157(4) 0.0252(3)
Si2 0.0480(4) 0.0530(4) 0.0371(4) 0.0132(3) 0.0087(3) 0.0171(3)
P1 0.0319(3) 0.0320(3) 0.0293(3) 0.0036(2) 0.0033(2) 0.0109(2)
P2 0.0355(3) 0.0328(3) 0.0325(3) 0.0049(2) -0.0010(2) 0.0144(2)
N1 0.0350(10) 0.0325(9) 0.0374(10) 0.0049(8) 0.0048(8) 0.0131(8)
N2 0.0382(11) 0.0412(10) 0.0323(10) 0.0087(8) 0.0022(8) 0.0166(8)
O1 0.0521(12) 0.0777(15) 0.0372(11) 0.0149(10) -0.0055(9) 0.0200(11)
O2 0.0547(14) 0.119(2) 0.0728(17) 0.0201(15) 0.0216(12) 0.0498(15)
O3 0.0585(13) 0.0415(11) 0.0634(14) -0.0036(9) -0.0050(11) 0.0023(9)
O4 0.0619(15) 0.0875(18) 0.0605(15) 0.0122(13) 0.0075(12) 0.0305(13)
O5 0.0620(14) 0.0649(14) 0.0671(16) 0.0255(12) -0.0015(12) 0.0090(11)
C1 0.0332(12) 0.0410(12) 0.0414(13) 0.0096(10) 0.0051(10) 0.0119(9)
C2 0.0443(14) 0.0538(15) 0.0391(14) 0.0089(11) 0.0051(11) 0.0209(12)
C3 0.0413(13) 0.0399(12) 0.0391(13) 0.0083(10) 0.0021(10) 0.0141(10)
C4 0.0343(11) 0.0313(10) 0.0316(11) 0.0018(8) 0.0023(9) 0.0131(8)
C5 0.220(7) 0.105(4) 0.102(4) 0.030(3) 0.092(5) 0.107(5)
C6 0.059(2) 0.065(2) 0.157(5) 0.051(3) -0.005(2) 0.0256(18)
C7 0.065(2) 0.0380(15) 0.116(3) 0.0177(18) -0.003(2) 0.0144(14)
C8 0.092(3) 0.135(4) 0.059(2) 0.055(3) 0.016(2) 0.048(3)
C9 0.102(3) 0.097(3) 0.059(2) 0.010(2) 0.031(2) 0.053(3)
C10 0.071(3) 0.086(3) 0.077(3) 0.017(2) 0.020(2) -0.004(2)
C11 0.090(3) 0.140(5) 0.081(3) 0.030(3) 0.020(3) 0.045(3)
C12 0.108(5) 0.224(9) 0.141(7) 0.059(6) 0.033(5) 0.033(6)
C13 0.108(4) 0.121(4) 0.071(3) -0.008(3) 0.007(3) 0.059(3)
C14 0.135(5) 0.084(3) 0.117(5) 0.004(3) -0.002(4) 0.051(3)
C15 0.073(3) 0.102(4) 0.102(4) 0.021(3) 0.016(3) 0.010(3)
C16 0.090(4) 0.151(7) 0.230(10) -0.048(6) 0.038(5) 0.022(4)
C17 0.093(3) 0.095(3) 0.077(3) 0.032(2) -0.019(2) 0.011(3)
C18 0.159(7) 0.147(6) 0.193(8) 0.108(6) -0.048(6) 0.004(5)
C21 0.0467(14) 0.0504(14) 0.0355(13) 0.0113(11) 0.0111(11) 0.0212(11)
C22 0.0441(15) 0.079(2) 0.0374(14) 0.0078(13) 0.0059(12) 0.0181(14)
C23 0.071(2) 0.129(4) 0.0367(17) 0.0101(19) 0.0083(16) 0.036(2)
C24 0.105(3) 0.122(4) 0.057(2) 0.048(2) 0.033(2) 0.047(3)
C25 0.117(4) 0.077(3) 0.073(3) 0.039(2) 0.041(3) 0.022(2)
C26 0.085(3) 0.0549(18) 0.0539(19) 0.0160(15) 0.0225(18) 0.0106(17)
C31 0.0338(12) 0.0366(12) 0.0371(12) 0.0049(9) 0.0034(9) 0.0090(9)
C32 0.0471(15) 0.0465(14) 0.0403(14) 0.0015(11) 0.0009(11) 0.0192(11)
C33 0.0567(18) 0.0521(16) 0.0446(16) -0.0051(12) -0.0083(13) 0.0124(13)
C34 0.0409(15) 0.0600(18) 0.0573(18) 0.0088(14) -0.0085(13) 0.0035(13)
C35 0.0377(15) 0.076(2) 0.076(2) 0.0039(17) 0.0051(15) 0.0223(14)
C36 0.0399(14) 0.0604(17) 0.0574(18) -0.0095(14) 0.0037(13) 0.0182(13)
C41 0.0375(12) 0.0449(13) 0.0399(13) 0.0126(10) -0.0020(10) 0.0151(10)
C42 0.0452(15) 0.0530(16) 0.0472(16) 0.0048(12) -0.0042(12) 0.0155(12)
C43 0.0567(19) 0.0632(19) 0.0529(19) 0.0026(15) -0.0144(15) 0.0086(15)
C44 0.0419(16) 0.082(2) 0.070(2) 0.0225(19) -0.0133(15) 0.0131(15)
C45 0.0448(17) 0.088(3) 0.087(3) 0.023(2) 0.0008(17) 0.0334(17)
C46 0.0495(17) 0.071(2) 0.062(2) 0.0083(16) 0.0001(14) 0.0312(15)
C51 0.0444(14) 0.0349(12) 0.0457(14) 0.0039(10) -0.0020(11) 0.0177(10)
C52 0.093(3) 0.0466(16) 0.0538(19) 0.0106(14) -0.0023(17) 0.0274(17)
C53 0.107(3) 0.0470(18) 0.080(3) 0.0226(17) -0.001(2) 0.0322(19)
C54 0.086(3) 0.0374(15) 0.082(3) 0.0012(15) -0.013(2) 0.0272(16)
C55 0.095(3) 0.0465(17) 0.059(2) -0.0079(14) -0.0147(18) 0.0313(17)
C56 0.076(2) 0.0422(15) 0.0508(17) 0.0040(12) -0.0067(15) 0.0272(14)

loop_
_atom_type_symbol
_atom_type_description
_atom_type_scat_dispersion_real
_atom_type_scat_dispersion_imag
_atom_type_scat_source
C C 0.0033 0.0016 'International Tables Vol C Tables 4.2.6.8 and 6.1.1.4'
H H 0.0000 0.0000 'International Tables Vol C Tables 4.2.6.8 and 6.1.1.4'
N N 0.0061 0.0033 'International Tables Vol C Tables 4.2.6.8 and 6.1.1.4'
O O 0.0106 0.0060 'International Tables Vol C Tables 4.2.6.8 and 6.1.1.4'
Si Si 0.0817 0.0704 'International Tables Vol C Tables 4.2.6.8 and 6.1.1.4'
P P 0.1023 0.0942 'International Tables Vol C Tables 4.2.6.8 and 6.1.1.4'
Mo Mo -1.6832 0.6857 'International Tables Vol C Tables 4.2.6.8 and 6.1.1.4'

loop_
_geom_angle_atom_site_label_1
_geom_angle_atom_site_label_2
_geom_angle_atom_site_label_3
_geom_angle
C3 Mo1 C1 77.98(11)
C3 Mo1 C2 84.62(12)
C1 Mo1 C2 85.86(11)
C3 Mo1 N2 99.12(9)
C1 Mo1 N2 172.54(9)
C2 Mo1 N2 100.78(10)
C3 Mo1 N1 171.56(9)
C1 Mo1 N1 98.96(9)
C2 Mo1 N1 103.11(10)
N2 Mo1 N1 82.94(7)
C3 Mo1 C4 105.34(10)
C1 Mo1 C4 106.54(9)
C2 Mo1 C4 165.32(10)
N2 Mo1 C4 67.40(8)
N1 Mo1 C4 67.78(7)
C3 Mo1 P2 94.83(8)
C1 Mo1 P2 139.95(8)
C2 Mo1 P2 133.17(8)
N2 Mo1 P2 32.91(5)
N1 Mo1 P2 82.42(5)
C4 Mo1 P2 36.93(6)
C3 Mo1 P1 139.53(8)
C1 Mo1 P1 97.81(8)
C2 Mo1 P1 135.64(9)
N2 Mo1 P1 79.87(5)
N1 Mo1 P1 32.55(5)
C4 Mo1 P1 36.63(5)
P2 Mo1 P1 62.557(18)
N1 Si1 C5 109.60(18)
N1 Si1 C6 110.85(17)
C5 Si1 C6 107.5(3)
N1 Si1 C7 114.77(15)
C5 Si1 C7 107.9(3)
C6 Si1 C7 105.88(18)
N2 Si2 C10 111.26(16)
N2 Si2 C9 108.89(16)
C10 Si2 C9 108.4(2)
N2 Si2 C8 114.19(16)
C10 Si2 C8 107.5(2)
C9 Si2 C8 106.3(2)
N1 P1 C4 106.80(11)
N1 P1 C31 114.05(11)
C4 P1 C31 113.30(11)
N1 P1 C21 114.92(12)
C4 P1 C21 105.84(12)
C31 P1 C21 101.79(12)
N1 P1 Mo1 54.07(7)
C4 P1 Mo1 55.59(8)
C31 P1 Mo1 147.30(8)
C21 P1 Mo1 110.80(9)
N2 P2 C4 105.51(11)
N2 P2 C41 113.38(12)
C4 P2 C41 113.48(12)
N2 P2 C51 116.01(12)
C4 P2 C51 106.37(12)
C41 P2 C51 102.15(12)
N2 P2 Mo1 54.28(8)
C4 P2 Mo1 56.17(8)
C41 P2 Mo1 150.61(9)
C51 P2 Mo1 107.19(9)
P1 N1 Si1 136.62(13)
P1 N1 Mo1 93.38(9)
Si1 N1 Mo1 124.14(11)
P2 N2 Si2 136.17(14)
P2 N2 Mo1 92.81(9)
Si2 N2 Mo1 123.71(11)
C13 O4 C11 115.6(4)
C15 O5 C17 115.6(4)
O1 C1 Mo1 172.8(2)
O2 C2 Mo1 176.2(3)
O3 C3 Mo1 172.1(2)
P1 C4 P2 120.05(13)
P1 C4 Mo1 87.78(9)
P2 C4 Mo1 86.90(9)
C12 C11 O4 114.5(6)
O4 C13 C14 109.9(4)
C16 C15 O5 116.6(5)
O5 C17 C18 114.3(5)
C26 C21 C22 118.7(3)
C26 C21 P1 120.4(2)
C22 C21 P1 120.8(2)
C23 C22 C21 119.6(3)
C24 C23 C22 121.2(4)
C23 C24 C25 119.5(4)
C24 C25 C26 120.1(4)
C25 C26 C21 120.8(4)
C32 C31 C36 118.5(2)
C32 C31 P1 123.1(2)
C36 C31 P1 118.5(2)
C31 C32 C33 120.4(3)
C34 C33 C32 120.2(3)
C33 C34 C35 119.9(3)
C34 C35 C36 119.9(3)
C35 C36 C31 121.0(3)
C42 C41 C46 119.3(3)
C42 C41 P2 120.3(2)
C46 C41 P2 120.2(2)
C41 C42 C43 120.3(3)
C44 C43 C42 120.2(3)
C43 C44 C45 119.9(3)
C44 C45 C46 120.5(3)
C45 C46 C41 119.8(3)
C56 C51 C52 117.7(3)
C56 C51 P2 123.1(2)
C52 C51 P2 119.1(2)
C53 C52 C51 120.9(3)
C54 C53 C52 120.0(3)
C53 C54 C55 120.1(3)
C54 C55 C56 119.7(3)
C51 C56 C55 121.5(3)

loop_
_geom_bond_atom_site_label_1
_geom_bond_atom_site_label_2
_geom_bond_distance
Mo1 C3 1.901(3)
Mo1 C1 1.906(3)
Mo1 C2 1.950(3)
Mo1 N2 2.363(2)
Mo1 N1 2.376(2)
Mo1 C4 2.419(2)
Mo1 P2 2.9072(6)
Mo1 P1 2.9294(7)
Si1 N1 1.706(2)
Si1 C5 1.836(4)
Si1 C6 1.864(4)
Si1 C7 1.882(4)
Si2 N2 1.716(2)
Si2 C10 1.856(4)
Si2 C9 1.859(4)
Si2 C8 1.877(4)
P1 N1 1.579(2)
P1 C4 1.749(2)
P1 C31 1.819(3)
P1 C21 1.825(3)
P2 N2 1.581(2)
P2 C4 1.749(2)
P2 C41 1.823(3)
P2 C51 1.824(3)
O1 C1 1.193(3)
O2 C2 1.151(4)
O3 C3 1.186(3)
O4 C13 1.418(5)
O4 C11 1.484(6)
O5 C15 1.428(6)
O5 C17 1.434(5)
C11 C12 1.428(8)
C13 C14 1.463(8)
C15 C16 1.417(8)
C17 C18 1.453(8)
C21 C26 1.386(4)
C21 C22 1.391(4)
C22 C23 1.390(5)
C23 C24 1.365(7)
C24 C25 1.379(7)
C25 C26 1.383(5)
C31 C32 1.375(4)
C31 C36 1.391(4)
C32 C33 1.392(4)
C33 C34 1.369(5)
C34 C35 1.374(5)
C35 C36 1.374(4)
C41 C42 1.374(4)
C41 C46 1.390(4)
C42 C43 1.394(4)
C43 C44 1.367(5)
C44 C45 1.371(6)
C45 C46 1.388(5)
C51 C56 1.378(4)
C51 C52 1.390(4)
C52 C53 1.386(5)
C53 C54 1.365(6)
C54 C55 1.374(5)
C55 C56 1.382(4)
